data_4345729
loop_
_publ_author_name
'Li, Ji-Kun'
'Dong, Jing'
'Wei, Chuan-Ping'
'Yang, Song'
'Chi, Ying-Nan'
'Xu, Yan-Qing'
'Hu, Chang-Wen'

_publ_section_title
;
 Controllable Synthesis of Lindqvist Alkoxopolyoxovanadate Clusters as
 Heterogeneous Catalysts for Sulfoxidation of Sulfides.
;
_journal_issue 10
_journal_name_full 'Inorganic chemistry'
_journal_page_first 5748
_journal_page_last 5756
_journal_paper_doi 10.1021/acs.inorgchem.7b00366
_journal_volume 56
_journal_year 2017
_chemical_formula_moiety 'C50 H62 Co2 N4 O27 V6'
_chemical_formula_sum 'C50 H62 Co2 N4 O27 V6'
_chemical_formula_weight 1574.53
_space_group_crystal_system monoclinic
_space_group_IT_number 14
_space_group_name_Hall '-P 2ybc'
_space_group_name_H-M_alt 'P 1 21/c 1'
_symmetry_space_group_name_Hall '-P 2ybc'
_symmetry_space_group_name_H-M 'P 1 21/c 1'
_atom_sites_solution_hydrogens geom
_atom_sites_solution_primary direct
_atom_sites_solution_secondary difmap
_audit_creation_method SHELXL-2014/7
_cell_angle_alpha 90
_cell_angle_beta 90.3780(10)
_cell_angle_gamma 90
_cell_formula_units_Z 2
_cell_length_a 11.0869(4)
_cell_length_b 11.1026(4)
_cell_length_c 24.7041(9)
_cell_measurement_reflns_used 9981
_cell_measurement_temperature 296(2)
_cell_measurement_theta_max 27.48
_cell_measurement_theta_min 2.46
_cell_volume 3040.85(19)
_computing_cell_refinement 'Bruker SAINT'
_computing_data_collection 'Bruker APEX2'
_computing_data_reduction 'Bruker SAINT'
_computing_molecular_graphics 'Bruker SHELXTL'
_computing_publication_material 'Bruker SHELXTL'
_computing_structure_refinement 'SHELXL-2014/7 (Sheldrick, 2014)'
_computing_structure_solution 'SHELXS-2014/7 (Sheldrick, 2014)'
_diffrn_ambient_temperature 296(2)
_diffrn_measured_fraction_theta_full 0.999
_diffrn_measured_fraction_theta_max 0.999
_diffrn_measurement_device_type 'CCD area detector'
_diffrn_measurement_method 'phi and omega scans'
_diffrn_radiation_type MoK\a
_diffrn_radiation_wavelength 0.71073
_diffrn_reflns_av_R_equivalents 0.0246
_diffrn_reflns_av_unetI/netI 0.0184
_diffrn_reflns_Laue_measured_fraction_full 0.999
_diffrn_reflns_Laue_measured_fraction_max 0.999
_diffrn_reflns_limit_h_max 13
_diffrn_reflns_limit_h_min -13
_diffrn_reflns_limit_k_max 13
_diffrn_reflns_limit_k_min -13
_diffrn_reflns_limit_l_max 29
_diffrn_reflns_limit_l_min -29
_diffrn_reflns_number 29683
_diffrn_reflns_point_group_measured_fraction_full 0.999
_diffrn_reflns_point_group_measured_fraction_max 0.999
_diffrn_reflns_theta_full 25.242
_diffrn_reflns_theta_max 25.499
_diffrn_reflns_theta_min 1.837
_diffrn_source 'fine-focus sealed tube'
_exptl_absorpt_coefficient_mu 1.499
_exptl_absorpt_correction_T_max 0.7847
_exptl_absorpt_correction_T_min 0.6455
_exptl_absorpt_correction_type multi-scan
_exptl_absorpt_process_details sadabs
_exptl_crystal_colour brown
_exptl_crystal_density_diffrn 1.720
_exptl_crystal_density_method 'not measured'
_exptl_crystal_description block
_exptl_crystal_F_000 1596
_exptl_crystal_size_max 0.320
_exptl_crystal_size_mid 0.250
_exptl_crystal_size_min 0.170
_refine_diff_density_max 1.484
_refine_diff_density_min -0.639
_refine_diff_density_rms 0.082
_refine_ls_extinction_method none
_refine_ls_goodness_of_fit_ref 1.099
_refine_ls_hydrogen_treatment constr
_refine_ls_matrix_type full
_refine_ls_number_parameters 403
_refine_ls_number_reflns 5653
_refine_ls_number_restraints 0
_refine_ls_restrained_S_all 1.099
_refine_ls_R_factor_all 0.0560
_refine_ls_R_factor_gt 0.0462
_refine_ls_shift/su_max 0.000
_refine_ls_shift/su_mean 0.000
_refine_ls_structure_factor_coef Fsqd
_refine_ls_weighting_details 'w=1/[\s^2^(Fo^2^)+(0.0628P)^2^+4.5109P] where P=(Fo^2^+2Fc^2^)/3'
_refine_ls_weighting_scheme calc
_refine_ls_wR_factor_gt 0.1191
_refine_ls_wR_factor_ref 0.1285
_reflns_Friedel_coverage 0.000
_reflns_number_gt 4812
_reflns_number_total 5653
_reflns_threshold_expression 'I > 2\s(I)'
_cod_data_source_file ic7b00366_si_005.cif
_cod_data_source_block 1
_cod_depositor_comments 'Adding full bibliography for 4345729--4345733.cif.'
_cod_database_code 4345729
_shelx_shelxl_version_number 2014/7
_shelx_space_group_comment
;
The symmetry employed for this shelxl refinement is uniquely defined
by the following loop, which should always be used as a source of
symmetry information in preference to the above space-group names.
They are only intended as comments.
;
_shelx_estimated_absorpt_t_min 0.646
_shelx_estimated_absorpt_t_max 0.785

loop_
_space_group_symop_operation_xyz
'x, y, z'
'-x, y+1/2, -z+1/2'
'-x, -y, -z'
'x, -y-1/2, z-1/2'

loop_
_atom_site_label
_atom_site_type_symbol
_atom_site_fract_x
_atom_site_fract_y
_atom_site_fract_z
_atom_site_U_iso_or_equiv
_atom_site_adp_type
_atom_site_occupancy
_atom_site_site_symmetry_order
_atom_site_calc_flag
_atom_site_refinement_flags_posn
_atom_site_refinement_flags_adp
_atom_site_refinement_flags_occupancy
Co1 Co 0.45004(4) 0.84399(4) 0.32608(2) 0.03566(15) Uani 1 1 d . . .
V1 V 0.06876(6) 0.66596(6) 0.45850(3) 0.04449(18) Uani 1 1 d . . .
V2 V 0.12758(6) 0.40037(6) 0.44510(3) 0.04311(18) Uani 1 1 d . . .
V3 V 0.15932(6) 0.52035(6) 0.55426(3) 0.04468(19) Uani 1 1 d . . .
O1 O 0.3614(2) 0.7099(2) 0.30071(11) 0.0470(6) Uani 1 1 d . . .
O2 O 0.3145(2) 0.9404(2) 0.34135(11) 0.0477(6) Uani 1 1 d . . .
O3 O 0.5901(2) 0.7498(2) 0.31641(10) 0.0399(6) Uani 1 1 d . . .
O4 O 0.4488(2) 0.9098(2) 0.25553(10) 0.0462(6) Uani 1 1 d . . .
O5 O 0.1047(3) 0.7949(3) 0.43396(14) 0.0661(9) Uani 1 1 d . . .
O6 O 0.1477(2) 0.5595(3) 0.41879(10) 0.0465(6) Uani 1 1 d . . .
O7 O 0.1800(2) 0.6545(2) 0.51652(11) 0.0464(6) Uani 1 1 d . . .
O8 O 0.2027(3) 0.3225(3) 0.40233(13) 0.0642(8) Uani 1 1 d . . .
O9 O 0.0000 0.5000 0.5000 0.0314(7) Uani 1 2 d S . P
O10 O 0.2289(2) 0.4238(2) 0.49959(11) 0.0460(6) Uani 1 1 d . . .
O11 O 0.2651(3) 0.5266(3) 0.59866(14) 0.0710(9) Uani 1 1 d . . .
O12 O -0.0837(2) 0.6380(2) 0.41951(11) 0.0465(6) Uani 1 1 d . . .
O13 O -0.0456(2) 0.7317(2) 0.51625(11) 0.0441(6) Uani 1 1 d . . .
O14 O -0.0314(2) 0.4047(3) 0.40228(10) 0.0470(6) Uani 1 1 d . . .
N1 N 0.4578(3) 0.7834(3) 0.40030(12) 0.0370(6) Uani 1 1 d . . .
N2 N 0.5478(3) 0.9750(3) 0.35457(13) 0.0408(7) Uani 1 1 d . . .
C1 C 0.4086(3) 0.6861(3) 0.42169(17) 0.0449(9) Uani 1 1 d . . .
H1 H 0.3526 0.6425 0.4015 0.054 Uiso 1 1 calc R U .
C2 C 0.4387(4) 0.6471(4) 0.47388(18) 0.0554(11) Uani 1 1 d . . .
H2 H 0.4048 0.5768 0.4875 0.067 Uiso 1 1 calc R U .
C3 C 0.5170(4) 0.7112(4) 0.50470(17) 0.0559(11) Uani 1 1 d . . .
H3 H 0.5381 0.6841 0.5391 0.067 Uiso 1 1 calc R U .
C4 C 0.5665(3) 0.8188(4) 0.48478(16) 0.0476(9) Uani 1 1 d . . .
C5 C 0.6440(4) 0.9007(5) 0.51370(17) 0.0600(12) Uani 1 1 d . . .
H5 H 0.6676 0.8819 0.5489 0.072 Uiso 1 1 calc R U .
C6 C 0.6836(4) 1.0046(5) 0.49111(19) 0.0623(12) Uani 1 1 d . . .
H6 H 0.7313 1.0564 0.5116 0.075 Uiso 1 1 calc R U .
C7 C 0.6536(3) 1.0365(4) 0.43639(17) 0.0487(10) Uani 1 1 d . . .
C8 C 0.6885(4) 1.1423(4) 0.4097(2) 0.0623(12) Uani 1 1 d . . .
H8 H 0.7360 1.1992 0.4274 0.075 Uiso 1 1 calc R U .
C9 C 0.6519(4) 1.1611(4) 0.3573(2) 0.0629(12) Uani 1 1 d . . .
H9 H 0.6742 1.2315 0.3396 0.075 Uiso 1 1 calc R U .
C10 C 0.5816(4) 1.0756(4) 0.33020(18) 0.0512(10) Uani 1 1 d . . .
H10 H 0.5582 1.0896 0.2945 0.061 Uiso 1 1 calc R U .
C11 C 0.5814(3) 0.9553(3) 0.40710(15) 0.0393(8) Uani 1 1 d . . .
C12 C 0.5353(3) 0.8499(3) 0.43136(14) 0.0387(8) Uani 1 1 d . . .
C13 C 0.1940(5) 0.5928(5) 0.2748(2) 0.0803(16) Uani 1 1 d . . .
H13A H 0.1083 0.6013 0.2703 0.120 Uiso 1 1 calc R U .
H13B H 0.2293 0.5701 0.2409 0.120 Uiso 1 1 calc R U .
H13C H 0.2106 0.5318 0.3014 0.120 Uiso 1 1 calc R U .
C14 C 0.2470(4) 0.7112(4) 0.29341(16) 0.0524(10) Uani 1 1 d . . .
C15 C 0.1728(4) 0.8067(5) 0.30299(19) 0.0626(12) Uani 1 1 d . . .
H15 H 0.0927 0.7996 0.2920 0.075 Uiso 1 1 calc R U .
C16 C 0.2066(4) 0.9127(4) 0.32762(16) 0.0496(10) Uani 1 1 d . . .
C17 C 0.1129(4) 1.0056(5) 0.3416(2) 0.0705(14) Uani 1 1 d . . .
H17A H 0.0349 0.9779 0.3300 0.106 Uiso 1 1 calc R U .
H17B H 0.1126 1.0181 0.3801 0.106 Uiso 1 1 calc R U .
H17C H 0.1315 1.0800 0.3237 0.106 Uiso 1 1 calc R U .
C18 C 0.7490(4) 0.6512(5) 0.27328(19) 0.0628(12) Uani 1 1 d . . .
H18A H 0.7856 0.6481 0.2382 0.094 Uiso 1 1 calc R U .
H18B H 0.8077 0.6772 0.2996 0.094 Uiso 1 1 calc R U .
H18C H 0.7201 0.5725 0.2828 0.094 Uiso 1 1 calc R U .
C19 C 0.6458(3) 0.7380(3) 0.27212(15) 0.0425(8) Uani 1 1 d . . .
C20 C 0.6176(4) 0.7985(4) 0.22465(16) 0.0501(10) Uani 1 1 d . . .
H20 H 0.6647 0.7826 0.1945 0.060 Uiso 1 1 calc R U .
C21 C 0.5246(4) 0.8807(3) 0.21874(15) 0.0427(8) Uani 1 1 d . . .
C22 C 0.5081(4) 0.9460(4) 0.16587(17) 0.0577(11) Uani 1 1 d . . .
H22A H 0.5680 0.9193 0.1407 0.087 Uiso 1 1 calc R U .
H22B H 0.4292 0.9295 0.1515 0.087 Uiso 1 1 calc R U .
H22C H 0.5167 1.0311 0.1717 0.087 Uiso 1 1 calc R U .
C23 C -0.1606(5) 0.7392(5) 0.4077(2) 0.0662(13) Uani 1 1 d . . .
H23A H -0.2313 0.7119 0.3886 0.099 Uiso 1 1 calc R U .
H23B H -0.1840 0.7773 0.4409 0.099 Uiso 1 1 calc R U .
H23C H -0.1178 0.7959 0.3856 0.099 Uiso 1 1 calc R U .
C24 C -0.0198(5) 0.8427(4) 0.5417(2) 0.0652(12) Uani 1 1 d . . .
H24A H 0.0200 0.8950 0.5166 0.098 Uiso 1 1 calc R U .
H24B H -0.0936 0.8794 0.5533 0.098 Uiso 1 1 calc R U .
H24C H 0.0318 0.8291 0.5725 0.098 Uiso 1 1 calc R U .
C25 C -0.0370(5) 0.4017(7) 0.34546(19) 0.0874(18) Uani 1 1 d . . .
H25A H 0.0332 0.3616 0.3317 0.131 Uiso 1 1 calc R U .
H25B H -0.1080 0.3589 0.3341 0.131 Uiso 1 1 calc R U .
H25C H -0.0399 0.4825 0.3317 0.131 Uiso 1 1 calc R U .

loop_
_atom_site_aniso_label
_atom_site_aniso_U_11
_atom_site_aniso_U_22
_atom_site_aniso_U_33
_atom_site_aniso_U_23
_atom_site_aniso_U_13
_atom_site_aniso_U_12
Co1 0.0346(3) 0.0336(3) 0.0387(3) -0.00019(19) -0.00281(19) 0.00004(19)
V1 0.0431(4) 0.0389(4) 0.0515(4) 0.0043(3) 0.0025(3) -0.0087(3)
V2 0.0382(3) 0.0448(4) 0.0464(4) -0.0074(3) 0.0038(3) -0.0033(3)
V3 0.0339(3) 0.0547(4) 0.0452(4) -0.0054(3) -0.0107(3) -0.0076(3)
O1 0.0421(15) 0.0439(15) 0.0551(16) -0.0064(12) -0.0080(12) -0.0037(12)
O2 0.0453(15) 0.0434(15) 0.0545(16) -0.0007(12) 0.0020(12) 0.0083(12)
O3 0.0380(13) 0.0422(14) 0.0394(14) -0.0004(11) -0.0029(10) 0.0050(11)
O4 0.0466(15) 0.0476(16) 0.0443(14) 0.0060(12) -0.0079(12) 0.0035(12)
O5 0.077(2) 0.0501(18) 0.072(2) 0.0120(15) 0.0118(17) -0.0153(16)
O6 0.0442(14) 0.0506(16) 0.0449(14) 0.0021(12) 0.0081(11) -0.0097(12)
O7 0.0365(14) 0.0460(15) 0.0566(16) -0.0109(12) -0.0017(12) -0.0145(11)
O8 0.064(2) 0.063(2) 0.066(2) -0.0132(15) 0.0166(16) 0.0057(15)
O9 0.0295(16) 0.0302(16) 0.0345(17) -0.0031(13) -0.0025(13) -0.0055(13)
O10 0.0304(13) 0.0505(16) 0.0570(16) -0.0030(13) -0.0021(11) -0.0007(11)
O11 0.0517(18) 0.093(3) 0.068(2) -0.0066(18) -0.0279(15) -0.0071(17)
O12 0.0467(15) 0.0478(15) 0.0448(14) 0.0042(12) -0.0081(11) 0.0050(12)
O13 0.0481(15) 0.0345(13) 0.0498(15) -0.0061(11) -0.0011(11) -0.0048(11)
O14 0.0497(15) 0.0554(17) 0.0358(13) -0.0085(12) -0.0039(11) -0.0061(13)
N1 0.0334(15) 0.0377(16) 0.0399(16) -0.0015(13) 0.0031(12) 0.0008(12)
N2 0.0398(16) 0.0348(17) 0.0477(18) -0.0027(13) -0.0019(13) 0.0003(13)
C1 0.039(2) 0.040(2) 0.055(2) 0.0029(17) 0.0079(17) -0.0027(16)
C2 0.051(2) 0.057(3) 0.059(3) 0.016(2) 0.015(2) 0.007(2)
C3 0.049(2) 0.075(3) 0.043(2) 0.014(2) 0.0076(18) 0.015(2)
C4 0.039(2) 0.064(3) 0.040(2) -0.0022(18) 0.0007(16) 0.0108(18)
C5 0.048(2) 0.090(4) 0.041(2) -0.009(2) -0.0090(18) 0.012(2)
C6 0.048(2) 0.078(3) 0.061(3) -0.029(2) -0.011(2) 0.002(2)
C7 0.038(2) 0.046(2) 0.062(3) -0.0182(19) -0.0025(17) 0.0007(17)
C8 0.051(2) 0.045(2) 0.091(4) -0.021(2) -0.006(2) -0.0085(19)
C9 0.063(3) 0.036(2) 0.089(4) 0.003(2) -0.006(2) -0.008(2)
C10 0.052(2) 0.039(2) 0.062(3) 0.0068(19) -0.0019(19) -0.0024(18)
C11 0.0318(17) 0.040(2) 0.046(2) -0.0077(16) -0.0011(14) 0.0039(15)
C12 0.0300(17) 0.046(2) 0.0401(19) -0.0056(16) 0.0011(14) 0.0064(15)
C13 0.060(3) 0.087(4) 0.094(4) -0.023(3) -0.007(3) -0.024(3)
C14 0.043(2) 0.069(3) 0.045(2) -0.006(2) -0.0044(17) -0.009(2)
C15 0.038(2) 0.083(3) 0.066(3) -0.009(2) -0.006(2) 0.001(2)
C16 0.046(2) 0.061(3) 0.042(2) 0.0146(19) 0.0059(17) 0.0100(19)
C17 0.059(3) 0.076(3) 0.077(3) 0.020(3) 0.019(2) 0.025(2)
C18 0.064(3) 0.068(3) 0.057(3) -0.012(2) 0.001(2) 0.022(2)
C19 0.044(2) 0.041(2) 0.042(2) -0.0082(16) -0.0032(16) -0.0005(16)
C20 0.060(3) 0.052(2) 0.039(2) -0.0030(18) 0.0039(18) 0.006(2)
C21 0.051(2) 0.041(2) 0.0366(19) -0.0007(16) -0.0066(16) -0.0077(17)
C22 0.071(3) 0.057(3) 0.046(2) 0.007(2) -0.011(2) -0.004(2)
C23 0.070(3) 0.068(3) 0.060(3) 0.004(2) -0.013(2) 0.018(2)
C24 0.074(3) 0.044(2) 0.078(3) -0.015(2) 0.005(2) -0.005(2)
C25 0.084(4) 0.138(6) 0.041(2) -0.008(3) -0.005(2) -0.001(4)

loop_
_atom_type_symbol
_atom_type_description
_atom_type_scat_dispersion_real
_atom_type_scat_dispersion_imag
_atom_type_scat_source
C C 0.0033 0.0016 'International Tables Vol C Tables 4.2.6.8 and 6.1.1.4'
H H 0.0000 0.0000 'International Tables Vol C Tables 4.2.6.8 and 6.1.1.4'
N N 0.0061 0.0033 'International Tables Vol C Tables 4.2.6.8 and 6.1.1.4'
O O 0.0106 0.0060 'International Tables Vol C Tables 4.2.6.8 and 6.1.1.4'
V V 0.3005 0.5294 'International Tables Vol C Tables 4.2.6.8 and 6.1.1.4'
Co Co 0.3494 0.9721 'International Tables Vol C Tables 4.2.6.8 and 6.1.1.4'

loop_
_geom_angle_atom_site_label_1
_geom_angle_atom_site_label_2
_geom_angle_atom_site_label_3
_geom_angle
_geom_angle_site_symmetry_1
_geom_angle_site_symmetry_3
O2 Co1 O1 95.78(12) . .
O2 Co1 O3 175.46(11) . .
O1 Co1 O3 87.02(11) . .
O2 Co1 O4 87.95(12) . .
O1 Co1 O4 89.90(12) . .
O3 Co1 O4 95.64(11) . .
O2 Co1 N2 86.88(13) . .
O1 Co1 N2 176.42(13) . .
O3 Co1 N2 90.18(12) . .
O4 Co1 N2 92.59(12) . .
O2 Co1 N1 92.17(12) . .
O1 Co1 N1 93.41(12) . .
O3 Co1 N1 84.08(11) . .
O4 Co1 N1 176.66(12) . .
N2 Co1 N1 84.09(13) . .
O5 V1 O6 105.11(15) . .
O5 V1 O7 100.59(15) . .
O6 V1 O7 93.04(12) . .
O5 V1 O12 99.84(15) . .
O6 V1 O12 92.86(12) . .
O7 V1 O12 156.43(12) . .
O5 V1 O13 95.86(15) . .
O6 V1 O13 158.99(12) . .
O7 V1 O13 84.22(11) . .
O12 V1 O13 82.14(11) . .
O5 V1 O9 171.97(13) . .
O6 V1 O9 82.86(9) . .
O7 V1 O9 79.64(8) . .
O12 V1 O9 78.49(8) . .
O13 V1 O9 76.15(7) . .
O5 V1 V3 133.49(13) . .
O6 V1 V3 85.06(9) . .
O7 V1 V3 32.93(8) . .
O12 V1 V3 125.30(8) . .
O13 V1 V3 81.36(8) . .
O9 V1 V3 46.951(17) . .
O5 V1 V2 140.33(13) . .
O6 V1 V2 35.39(8) . .
O7 V1 V2 82.99(8) . .
O12 V1 V2 88.73(8) . .
O13 V1 V2 123.75(8) . .
O9 V1 V2 47.690(17) . .
V3 V1 V2 59.81(2) . .
O8 V2 O10 104.56(16) . .
O8 V2 O6 102.34(15) . .
O10 V2 O6 92.77(13) . .
O8 V2 O13 99.27(15) . 3_566
O10 V2 O13 91.91(12) . 3_566
O6 V2 O13 155.94(12) . 3_566
O8 V2 O14 96.95(15) . .
O10 V2 O14 158.40(12) . .
O6 V2 O14 84.50(12) . .
O13 V2 O14 82.52(11) 3_566 .
O8 V2 O9 172.47(13) . .
O10 V2 O9 82.40(9) . .
O6 V2 O9 79.92(8) . .
O13 V2 O9 77.34(8) 3_566 .
O14 V2 O9 76.03(8) . .
O8 V2 V3 140.09(13) . .
O10 V2 V3 35.57(9) . .
O6 V2 V3 83.23(8) . .
O13 V2 V3 86.97(8) 3_566 .
O14 V2 V3 122.96(8) . .
O9 V2 V3 47.008(17) . .
O8 V2 V1 135.08(13) . .
O10 V2 V1 84.83(9) . .
O6 V2 V1 32.75(8) . .
O13 V2 V1 124.61(8) 3_566 .
O14 V2 V1 81.33(8) . .
O9 V2 V1 47.373(17) . .
V3 V2 V1 59.97(2) . .
O11 V3 O7 103.11(16) . .
O11 V3 O10 102.32(16) . .
O7 V3 O10 92.64(12) . .
O11 V3 O14 97.75(16) . 3_566
O7 V3 O14 91.57(12) . 3_566
O10 V3 O14 157.96(11) . 3_566
O11 V3 O12 96.87(16) . 3_566
O7 V3 O12 159.93(11) . 3_566
O10 V3 O12 84.80(11) . 3_566
O14 V3 O12 83.85(12) 3_566 3_566
O11 V3 O9 173.21(14) . .
O7 V3 O9 82.71(8) . .
O10 V3 O9 80.68(8) . .
O14 V3 O9 78.42(8) 3_566 .
O12 V3 O9 77.23(7) 3_566 .
O11 V3 V2 135.21(14) . .
O7 V3 V2 85.18(9) . .
O10 V3 V2 32.89(8) . .
O14 V3 V2 126.30(8) 3_566 .
O12 V3 V2 81.90(8) 3_566 .
O9 V3 V2 47.958(17) . .
O11 V3 V1 138.45(14) . .
O7 V3 V1 35.38(8) . .
O10 V3 V1 83.09(9) . .
O14 V3 V1 87.93(8) 3_566 .
O12 V3 V1 124.68(8) 3_566 .
O9 V3 V1 47.579(18) . .
V2 V3 V1 60.22(2) . .
C14 O1 Co1 123.4(3) . .
C16 O2 Co1 123.8(3) . .
C19 O3 Co1 124.9(2) . .
C21 O4 Co1 123.7(2) . .
V1 O6 V2 111.85(13) . .
V3 O7 V1 111.69(12) . .
V3 O9 V3 180.0 . 3_566
V3 O9 V1 94.53(3) . 3_566
V3 O9 V1 85.47(3) 3_566 3_566
V3 O9 V1 85.47(3) . .
V3 O9 V1 94.53(3) 3_566 .
V1 O9 V1 180.0 3_566 .
V3 O9 V2 85.03(2) . .
V3 O9 V2 94.96(2) 3_566 .
V1 O9 V2 95.06(2) 3_566 .
V1 O9 V2 84.94(2) . .
V3 O9 V2 94.97(2) . 3_566
V3 O9 V2 85.04(2) 3_566 3_566
V1 O9 V2 84.94(2) 3_566 3_566
V1 O9 V2 95.06(2) . 3_566
V2 O9 V2 180.00(3) . 3_566
V2 O10 V3 111.54(13) . .
C23 O12 V1 118.9(3) . .
C23 O12 V3 119.3(3) . 3_566
V1 O12 V3 109.40(12) . 3_566
C24 O13 V2 121.7(3) . 3_566
C24 O13 V1 119.7(3) . .
V2 O13 V1 111.18(12) 3_566 .
C25 O14 V3 121.8(3) . 3_566
C25 O14 V2 123.2(3) . .
V3 O14 V2 110.39(12) 3_566 .
C1 N1 C12 118.5(3) . .
C1 N1 Co1 129.8(3) . .
C12 N1 Co1 111.4(2) . .
C10 N2 C11 119.4(3) . .
C10 N2 Co1 128.7(3) . .
C11 N2 Co1 111.9(2) . .
N1 C1 C2 121.7(4) . .
N1 C1 H1 119.2 . .
C2 C1 H1 119.2 . .
C3 C2 C1 120.3(4) . .
C3 C2 H2 119.9 . .
C1 C2 H2 119.9 . .
C2 C3 C4 120.0(4) . .
C2 C3 H3 120.0 . .
C4 C3 H3 120.0 . .
C3 C4 C12 116.3(4) . .
C3 C4 C5 126.7(4) . .
C12 C4 C5 117.0(4) . .
C6 C5 C4 121.9(4) . .
C6 C5 H5 119.1 . .
C4 C5 H5 119.1 . .
C5 C6 C7 121.6(4) . .
C5 C6 H6 119.2 . .
C7 C6 H6 119.2 . .
C8 C7 C11 117.0(4) . .
C8 C7 C6 125.9(4) . .
C11 C7 C6 117.1(4) . .
C9 C8 C7 119.4(4) . .
C9 C8 H8 120.3 . .
C7 C8 H8 120.3 . .
C8 C9 C10 120.7(4) . .
C8 C9 H9 119.6 . .
C10 C9 H9 119.6 . .
N2 C10 C9 120.9(4) . .
N2 C10 H10 119.5 . .
C9 C10 H10 119.5 . .
N2 C11 C7 122.6(4) . .
N2 C11 C12 116.0(3) . .
C7 C11 C12 121.4(4) . .
N1 C12 C4 123.0(4) . .
N1 C12 C11 116.0(3) . .
C4 C12 C11 121.0(4) . .
C14 C13 H13A 109.5 . .
C14 C13 H13B 109.5 . .
H13A C13 H13B 109.5 . .
C14 C13 H13C 109.5 . .
H13A C13 H13C 109.5 . .
H13B C13 H13C 109.5 . .
O1 C14 C15 125.6(4) . .
O1 C14 C13 114.7(4) . .
C15 C14 C13 119.7(4) . .
C14 C15 C16 125.4(4) . .
C14 C15 H15 117.3 . .
C16 C15 H15 117.3 . .
O2 C16 C15 125.1(4) . .
O2 C16 C17 114.8(4) . .
C15 C16 C17 120.1(4) . .
C16 C17 H17A 109.5 . .
C16 C17 H17B 109.5 . .
H17A C17 H17B 109.5 . .
C16 C17 H17C 109.5 . .
H17A C17 H17C 109.5 . .
H17B C17 H17C 109.5 . .
C19 C18 H18A 109.5 . .
C19 C18 H18B 109.5 . .
H18A C18 H18B 109.5 . .
C19 C18 H18C 109.5 . .
H18A C18 H18C 109.5 . .
H18B C18 H18C 109.5 . .
O3 C19 C20 124.9(4) . .
O3 C19 C18 115.3(4) . .
C20 C19 C18 119.8(4) . .
C21 C20 C19 125.0(4) . .
C21 C20 H20 117.5 . .
C19 C20 H20 117.5 . .
O4 C21 C20 125.6(3) . .
O4 C21 C22 114.7(4) . .
C20 C21 C22 119.7(4) . .
C21 C22 H22A 109.5 . .
C21 C22 H22B 109.5 . .
H22A C22 H22B 109.5 . .
C21 C22 H22C 109.5 . .
H22A C22 H22C 109.5 . .
H22B C22 H22C 109.5 . .
O12 C23 H23A 109.5 . .
O12 C23 H23B 109.5 . .
H23A C23 H23B 109.5 . .
O12 C23 H23C 109.5 . .
H23A C23 H23C 109.5 . .
H23B C23 H23C 109.5 . .
O13 C24 H24A 109.5 . .
O13 C24 H24B 109.5 . .
H24A C24 H24B 109.5 . .
O13 C24 H24C 109.5 . .
H24A C24 H24C 109.5 . .
H24B C24 H24C 109.5 . .
O14 C25 H25A 109.5 . .
O14 C25 H25B 109.5 . .
H25A C25 H25B 109.5 . .
O14 C25 H25C 109.5 . .
H25A C25 H25C 109.5 . .
H25B C25 H25C 109.5 . .

loop_
_geom_bond_atom_site_label_1
_geom_bond_atom_site_label_2
_geom_bond_distance
_geom_bond_site_symmetry_2
Co1 O2 1.885(3) .
Co1 O1 1.888(3) .
Co1 O3 1.889(2) .
Co1 O4 1.890(3) .
Co1 N2 1.943(3) .
Co1 N1 1.954(3) .
V1 O5 1.606(3) .
V1 O6 1.771(3) .
V1 O7 1.889(3) .
V1 O12 1.965(3) .
V1 O13 2.049(3) .
V1 O9 2.2444(6) .
V1 V3 3.0309(10) .
V1 V2 3.0385(10) .
V2 O8 1.603(3) .
V2 O10 1.767(3) .
V2 O6 1.896(3) .
V2 O13 1.974(3) 3_566
V2 O14 2.050(3) .
V2 O9 2.2559(6) .
V2 V3 3.0261(9) .
V3 O11 1.602(3) .
V3 O7 1.773(3) .
V3 O10 1.892(3) .
V3 O14 1.969(3) 3_566
V3 O12 2.054(3) 3_566
V3 O9 2.2218(6) .
O1 C14 1.280(5) .
O2 C16 1.280(5) .
O3 C19 1.267(4) .
O4 C21 1.283(5) .
O9 V3 2.2218(6) 3_566
O9 V1 2.2444(6) 3_566
O9 V2 2.2559(6) 3_566
O12 C23 1.439(5) .
O12 V3 2.054(3) 3_566
O13 C24 1.412(5) .
O13 V2 1.974(3) 3_566
O14 C25 1.405(5) .
O14 V3 1.969(3) 3_566
N1 C1 1.322(5) .
N1 C12 1.365(5) .
N2 C10 1.324(5) .
N2 C11 1.365(5) .
C1 C2 1.398(6) .
C1 H1 0.9300 .
C2 C3 1.354(7) .
C2 H2 0.9300 .
C3 C4 1.404(6) .
C3 H3 0.9300 .
C4 C12 1.405(5) .
C4 C5 1.438(6) .
C5 C6 1.355(7) .
C5 H5 0.9300 .
C6 C7 1.435(7) .
C6 H6 0.9300 .
C7 C8 1.403(7) .
C7 C11 1.403(5) .
C8 C9 1.369(7) .
C8 H8 0.9300 .
C9 C10 1.397(6) .
C9 H9 0.9300 .
C10 H10 0.9300 .
C11 C12 1.413(5) .
C13 C14 1.510(7) .
C13 H13A 0.9600 .
C13 H13B 0.9600 .
C13 H13C 0.9600 .
C14 C15 1.365(7) .
C15 C16 1.375(7) .
C15 H15 0.9300 .
C16 C17 1.506(6) .
C17 H17A 0.9600 .
C17 H17B 0.9600 .
C17 H17C 0.9600 .
C18 C19 1.497(6) .
C18 H18A 0.9600 .
C18 H18B 0.9600 .
C18 H18C 0.9600 .
C19 C20 1.385(6) .
C20 C21 1.384(6) .
C20 H20 0.9300 .
C21 C22 1.504(5) .
C22 H22A 0.9600 .
C22 H22B 0.9600 .
C22 H22C 0.9600 .
C23 H23A 0.9600 .
C23 H23B 0.9600 .
C23 H23C 0.9600 .
C24 H24A 0.9600 .
C24 H24B 0.9600 .
C24 H24C 0.9600 .
C25 H25A 0.9600 .
C25 H25B 0.9600 .
C25 H25C 0.9600 .

loop_
_geom_hbond_atom_site_label_D
_geom_hbond_atom_site_label_H
_geom_hbond_atom_site_label_A
_geom_hbond_distance_DH
_geom_hbond_distance_HA
_geom_hbond_distance_DA
_geom_hbond_angle_DHA
_geom_hbond_site_symmetry_A
C25 H25A O8 0.96 2.59 3.124(7) 115.2 .
C24 H24A O5 0.96 2.51 3.053(6) 115.7 .
C23 H23B O13 0.96 2.46 2.964(5) 112.7 .
C22 H22C O1 0.96 2.49 3.367(5) 151.3 2_655
C22 H22B O11 0.96 2.28 3.170(5) 153.0 4_575
C10 H10 O4 0.93 2.52 2.987(5) 111.1 .
C2 H2 O10 0.93 2.61 3.462(5) 153.3 .
C1 H1 O6 0.93 2.49 3.216(5) 135.1 .
C1 H1 O6 0.93 2.49 3.216(5) 135.1 .
C2 H2 O10 0.93 2.61 3.462(5) 153.3 .
C10 H10 O4 0.93 2.52 2.987(5) 111.1 .
C22 H22B O11 0.96 2.28 3.170(5) 153.0 4_575
C22 H22C O1 0.96 2.49 3.367(5) 151.3 2_655
C23 H23B O13 0.96 2.46 2.964(5) 112.7 .

loop_
_geom_torsion_atom_site_label_1
_geom_torsion_atom_site_label_2
_geom_torsion_atom_site_label_3
_geom_torsion_atom_site_label_4
_geom_torsion
_geom_torsion_site_symmetry_1
O2 Co1 O1 C14 7.2(3) .
O3 Co1 O1 C14 -176.4(3) .
O4 Co1 O1 C14 -80.7(3) .
N1 Co1 O1 C14 99.7(3) .
O1 Co1 O2 C16 -8.9(3) .
O4 Co1 O2 C16 80.8(3) .
N2 Co1 O2 C16 173.5(3) .
N1 Co1 O2 C16 -102.5(3) .
O1 Co1 O3 C19 84.2(3) .
O4 Co1 O3 C19 -5.4(3) .
N2 Co1 O3 C19 -98.1(3) .
N1 Co1 O3 C19 177.9(3) .
O2 Co1 O4 C21 -179.5(3) .
O1 Co1 O4 C21 -83.7(3) .
O3 Co1 O4 C21 3.3(3) .
N2 Co1 O4 C21 93.7(3) .
O5 V1 O6 V2 175.24(17) .
O7 V1 O6 V2 73.41(15) .
O12 V1 O6 V2 -83.77(15) .
O13 V1 O6 V2 -8.3(4) .
O9 V1 O6 V2 -5.75(12) .
V3 V1 O6 V2 41.43(12) .
O8 V2 O6 V1 178.44(17) .
O10 V2 O6 V1 -76.01(16) .
O13 V2 O6 V1 24.9(4) 3_566
O14 V2 O6 V1 82.51(15) .
O9 V2 O6 V1 5.76(12) .
V3 V2 O6 V1 -41.68(12) .
O11 V3 O7 V1 177.45(17) .
O10 V3 O7 V1 74.15(15) .
O14 V3 O7 V1 -84.21(14) 3_566
O12 V3 O7 V1 -7.9(4) 3_566
O9 V3 O7 V1 -6.10(11) .
V2 V3 O7 V1 42.09(12) .
O5 V1 O7 V3 177.92(17) .
O6 V1 O7 V3 -76.08(15) .
O12 V1 O7 V3 28.2(4) .
O13 V1 O7 V3 83.02(15) .
O9 V1 O7 V3 6.09(11) .
V2 V1 O7 V3 -42.08(12) .
O8 V2 O10 V3 177.81(16) .
O6 V2 O10 V3 74.30(15) .
O13 V2 O10 V3 -82.10(15) 3_566
O14 V2 O10 V3 -7.7(4) .
O9 V2 O10 V3 -5.14(12) .
V1 V2 O10 V3 42.49(12) .
O11 V3 O10 V2 179.04(18) .
O7 V3 O10 V2 -76.93(16) .
O14 V3 O10 V2 23.9(4) 3_566
O12 V3 O10 V2 83.12(15) 3_566
O9 V3 O10 V2 5.24(12) .
V1 V3 O10 V2 -42.79(12) .
C12 N1 C1 C2 -3.3(5) .
Co1 N1 C1 C2 170.2(3) .
N1 C1 C2 C3 2.2(6) .
C1 C2 C3 C4 1.3(6) .
C2 C3 C4 C12 -3.5(6) .
C2 C3 C4 C5 175.5(4) .
C3 C4 C5 C6 -177.7(4) .
C12 C4 C5 C6 1.3(6) .
C4 C5 C6 C7 -2.2(7) .
C5 C6 C7 C8 179.0(4) .
C5 C6 C7 C11 -0.1(6) .
C11 C7 C8 C9 -0.3(6) .
C6 C7 C8 C9 -179.4(4) .
C7 C8 C9 C10 -0.7(7) .
C11 N2 C10 C9 0.6(6) .
Co1 N2 C10 C9 179.6(3) .
C8 C9 C10 N2 0.5(7) .
C10 N2 C11 C7 -1.6(5) .
Co1 N2 C11 C7 179.2(3) .
C10 N2 C11 C12 176.0(3) .
Co1 N2 C11 C12 -3.1(4) .
C8 C7 C11 N2 1.5(6) .
C6 C7 C11 N2 -179.4(4) .
C8 C7 C11 C12 -176.0(4) .
C6 C7 C11 C12 3.2(5) .
C1 N1 C12 C4 0.9(5) .
Co1 N1 C12 C4 -173.7(3) .
C1 N1 C12 C11 -177.6(3) .
Co1 N1 C12 C11 7.8(4) .
C3 C4 C12 N1 2.4(5) .
C5 C4 C12 N1 -176.7(3) .
C3 C4 C12 C11 -179.1(3) .
C5 C4 C12 C11 1.8(5) .
N2 C11 C12 N1 -3.2(5) .
C7 C11 C12 N1 174.5(3) .
N2 C11 C12 C4 178.3(3) .
C7 C11 C12 C4 -4.1(5) .
Co1 O1 C14 C15 -0.6(6) .
Co1 O1 C14 C13 -177.9(3) .
O1 C14 C15 C16 -7.6(8) .
C13 C14 C15 C16 169.6(5) .
Co1 O2 C16 C15 4.1(6) .
Co1 O2 C16 C17 -177.3(3) .
C14 C15 C16 O2 5.6(8) .
C14 C15 C16 C17 -172.9(4) .
Co1 O3 C19 C20 4.5(5) .
Co1 O3 C19 C18 -175.5(3) .
O3 C19 C20 C21 0.1(7) .
C18 C19 C20 C21 -179.9(4) .
Co1 O4 C21 C20 -0.2(5) .
Co1 O4 C21 C22 -178.9(3) .
C19 C20 C21 O4 -2.5(7) .
C19 C20 C21 C22 176.2(4) .
